data_4128016
loop_
_publ_author_name
'Hong, Seung Youn'
'Chang, Sukbok'

_publ_section_title
;
 Stereodefined Access to Lactams via Olefin Difunctionalization: Iridium
 Nitrenoids as a Motif of LUMO-Controlled Dipoles.
;
_journal_issue 26
_journal_name_full 'Journal of the American Chemical Society'
_journal_page_first 10399
_journal_page_last 10408
_journal_paper_doi 10.1021/jacs.9b04317
_journal_volume 141
_journal_year 2019
_chemical_formula_sum 'C9 H16 Cl N O'
_chemical_formula_weight 189.68
_space_group_crystal_system monoclinic
_space_group_IT_number 14
_space_group_name_Hall '-P 2ybc'
_space_group_name_H-M_alt 'P 1 21/c 1'
_symmetry_space_group_name_Hall '-P 2ybc'
_symmetry_space_group_name_H-M 'P 1 21/c 1'
_atom_sites_solution_hydrogens geom
_audit_creation_method SHELXL-2018/3
_cell_angle_alpha 90
_cell_angle_beta 111.01(3)
_cell_angle_gamma 90
_cell_formula_units_Z 4
_cell_length_a 12.123(2)
_cell_length_b 8.7990(18)
_cell_length_c 10.357(2)
_cell_measurement_reflns_used 19117
_cell_measurement_temperature 253(2)
_cell_measurement_theta_max 33.575
_cell_measurement_theta_min 0.418
_cell_volume 1031.3(4)
_computing_cell_refinement HKL3000sm
_computing_data_collection 'PAL BL2D-SMDC Program'
_computing_data_reduction HKL3000sm
_computing_structure_refinement SHELXL
_computing_structure_solution SHELXS
_diffrn_ambient_temperature 253(2)
_diffrn_measured_fraction_theta_full 0.999
_diffrn_measured_fraction_theta_max 0.857
_diffrn_measurement_device_type 'Rayonix MX225HS CCD area detector'
_diffrn_measurement_method 'omega scan'
_diffrn_radiation_type synchrotron
_diffrn_radiation_wavelength 0.730
_diffrn_reflns_av_R_equivalents 0.0647
_diffrn_reflns_av_unetI/netI 0.0428
_diffrn_reflns_Laue_measured_fraction_full 0.999
_diffrn_reflns_Laue_measured_fraction_max 0.857
_diffrn_reflns_limit_h_max 17
_diffrn_reflns_limit_h_min -17
_diffrn_reflns_limit_k_max 12
_diffrn_reflns_limit_k_min -12
_diffrn_reflns_limit_l_max 14
_diffrn_reflns_limit_l_min -14
_diffrn_reflns_number 10432
_diffrn_reflns_point_group_measured_fraction_full 0.999
_diffrn_reflns_point_group_measured_fraction_max 0.857
_diffrn_reflns_theta_full 25.976
_diffrn_reflns_theta_max 33.358
_diffrn_reflns_theta_min 1.848
_diffrn_source 'PLSII 2D bending magnet'
_exptl_absorpt_coefficient_mu 0.348
_exptl_absorpt_correction_T_max 1.000
_exptl_absorpt_correction_T_min 0.891
_exptl_absorpt_correction_type empirical
_exptl_absorpt_process_details 'HKL3000sm Scalepack'
_exptl_crystal_colour colorless
_exptl_crystal_density_diffrn 1.222
_exptl_crystal_description block
_exptl_crystal_F_000 408
_exptl_crystal_size_max 0.070
_exptl_crystal_size_mid 0.052
_exptl_crystal_size_min 0.042
_refine_diff_density_max 1.055
_refine_diff_density_min -0.921
_refine_diff_density_rms 0.071
_refine_ls_extinction_method none
_refine_ls_goodness_of_fit_ref 1.184
_refine_ls_hydrogen_treatment constr
_refine_ls_matrix_type full
_refine_ls_number_parameters 112
_refine_ls_number_reflns 3167
_refine_ls_number_restraints 0
_refine_ls_restrained_S_all 1.184
_refine_ls_R_factor_all 0.0894
_refine_ls_R_factor_gt 0.0721
_refine_ls_shift/su_max 0.000
_refine_ls_shift/su_mean 0.000
_refine_ls_structure_factor_coef Fsqd
_refine_ls_weighting_details 'w=1/[\s^2^(Fo^2^)+(0.1049P)^2^+0.4910P] where P=(Fo^2^+2Fc^2^)/3'
_refine_ls_weighting_scheme calc
_refine_ls_wR_factor_gt 0.2189
_refine_ls_wR_factor_ref 0.2369
_reflns_Friedel_coverage 0.000
_reflns_number_gt 2391
_reflns_number_total 3167
_reflns_threshold_expression 'I > 2\s(I)'
_cod_data_source_file ja9b04317_si_007.cif
_cod_data_source_block PO19076_014
_cod_database_code 4128016
_shelx_shelxl_version_number 2018/3
_shelx_space_group_comment
;
The symmetry employed for this shelxl refinement is uniquely defined
by the following loop, which should always be used as a source of
symmetry information in preference to the above space-group names.
They are only intended as comments.
;
_shelx_estimated_absorpt_t_min 0.976
_shelx_estimated_absorpt_t_max 0.986

loop_
_space_group_symop_operation_xyz
'x, y, z'
'-x, y+1/2, -z+1/2'
'-x, -y, -z'
'x, -y-1/2, z-1/2'

loop_
_atom_site_label
_atom_site_type_symbol
_atom_site_fract_x
_atom_site_fract_y
_atom_site_fract_z
_atom_site_U_iso_or_equiv
_atom_site_adp_type
_atom_site_occupancy
_atom_site_site_symmetry_order
_atom_site_calc_flag
_atom_site_refinement_flags_posn
_atom_site_refinement_flags_adp
Cl1 Cl 0.14364(6) 0.55622(9) 0.12785(6) 0.0597(3) Uani 1 1 d . .
O1 O 0.4828(2) 0.8860(2) 0.2396(3) 0.0702(6) Uani 1 1 d . .
N1 N 0.40619(17) 0.6676(2) 0.2895(2) 0.0404(4) Uani 1 1 d . .
H1 H 0.438446 0.607077 0.246703 0.048 Uiso 1 1 calc R U
C1 C 0.4204(2) 0.8178(3) 0.2909(3) 0.0481(6) Uani 1 1 d . .
C2 C 0.3487(3) 0.8848(3) 0.3678(4) 0.0742(10) Uani 1 1 d . .
H2A H 0.297730 0.965971 0.313358 0.089 Uiso 1 1 calc R U
H2AB H 0.400541 0.927395 0.456142 0.089 Uiso 1 1 calc R U
C3 C 0.2751(3) 0.7573(3) 0.3920(3) 0.0592(7) Uani 1 1 d . .
H3A H 0.192886 0.765083 0.328379 0.071 Uiso 1 1 calc R U
H3AB H 0.276620 0.759164 0.487235 0.071 Uiso 1 1 calc R U
C4 C 0.33299(19) 0.6113(2) 0.3644(2) 0.0368(4) Uani 1 1 d . .
H4 H 0.385866 0.570511 0.454465 0.044 Uiso 1 1 calc R U
C5 C 0.25303(17) 0.4826(2) 0.2847(2) 0.0351(4) Uani 1 1 d . .
H5 H 0.304022 0.414179 0.254555 0.042 Uiso 1 1 calc R U
C6 C 0.1955(2) 0.3819(3) 0.3649(2) 0.0407(5) Uani 1 1 d . .
C7 C 0.1256(3) 0.2537(4) 0.2702(3) 0.0667(8) Uani 1 1 d . .
H7A H 0.095645 0.184579 0.322865 0.100 Uiso 1 1 calc R U
H7B H 0.176932 0.198716 0.233059 0.100 Uiso 1 1 calc R U
H7C H 0.059923 0.296688 0.194753 0.100 Uiso 1 1 calc R U
C8 C 0.2952(3) 0.3076(3) 0.4848(3) 0.0539(6) Uani 1 1 d . .
H8A H 0.262159 0.230866 0.527717 0.081 Uiso 1 1 calc R U
H8B H 0.335046 0.384412 0.552706 0.081 Uiso 1 1 calc R U
H8C H 0.351247 0.260617 0.449889 0.081 Uiso 1 1 calc R U
C9 C 0.1145(3) 0.4694(4) 0.4229(4) 0.0672(9) Uani 1 1 d . .
H9A H 0.077369 0.398885 0.466732 0.101 Uiso 1 1 calc R U
H9B H 0.054139 0.521800 0.348161 0.101 Uiso 1 1 calc R U
H9C H 0.160687 0.542928 0.490427 0.101 Uiso 1 1 calc R U

loop_
_atom_site_aniso_label
_atom_site_aniso_U_11
_atom_site_aniso_U_22
_atom_site_aniso_U_33
_atom_site_aniso_U_23
_atom_site_aniso_U_13
_atom_site_aniso_U_12
Cl1 0.0475(4) 0.0846(5) 0.0373(3) 0.0167(3) 0.0034(3) -0.0048(3)
O1 0.0615(13) 0.0515(11) 0.0975(17) 0.0182(11) 0.0284(12) -0.0133(9)
N1 0.0388(9) 0.0333(8) 0.0520(10) -0.0014(7) 0.0197(8) -0.0023(7)
C1 0.0426(11) 0.0359(10) 0.0584(14) 0.0046(9) 0.0089(10) -0.0035(9)
C2 0.081(2) 0.0386(12) 0.112(3) -0.0154(14) 0.045(2) -0.0037(13)
C3 0.0670(17) 0.0472(13) 0.0735(18) -0.0147(12) 0.0374(15) 0.0039(12)
C4 0.0384(10) 0.0355(9) 0.0361(10) -0.0022(7) 0.0129(8) -0.0008(8)
C5 0.0306(8) 0.0418(10) 0.0309(8) 0.0002(7) 0.0086(7) 0.0000(8)
C6 0.0374(10) 0.0453(11) 0.0391(10) 0.0042(8) 0.0134(8) -0.0048(9)
C7 0.0642(17) 0.0687(18) 0.0617(16) -0.0013(14) 0.0158(14) -0.0322(15)
C8 0.0539(14) 0.0496(13) 0.0521(13) 0.0137(10) 0.0116(11) 0.0023(11)
C9 0.0665(18) 0.078(2) 0.0746(19) 0.0262(16) 0.0473(16) 0.0201(16)

loop_
_atom_type_symbol
_atom_type_description
_atom_type_scat_dispersion_real
_atom_type_scat_dispersion_imag
_atom_type_scat_source
C C 0.0034 0.0017 'International Tables Vol C Tables 4.2.6.8 and 6.1.1.4'
H H 0.0000 0.0000 'International Tables Vol C Tables 4.2.6.8 and 6.1.1.4'
N N 0.0066 0.0035 'International Tables Vol C Tables 4.2.6.8 and 6.1.1.4'
O O 0.0116 0.0065 'International Tables Vol C Tables 4.2.6.8 and 6.1.1.4'
Cl Cl 0.1553 0.1685 'International Tables Vol C Tables 4.2.6.8 and 6.1.1.4'

loop_
_geom_angle_atom_site_label_1
_geom_angle_atom_site_label_2
_geom_angle_atom_site_label_3
_geom_angle
C1 N1 C4 115.6(2)
C1 N1 H1 122.2
C4 N1 H1 122.2
O1 C1 N1 125.3(3)
O1 C1 C2 127.2(2)
N1 C1 C2 107.4(2)
C1 C2 C3 106.7(2)
C1 C2 H2A 110.4
C3 C2 H2A 110.4
C1 C2 H2AB 110.4
C3 C2 H2AB 110.4
H2A C2 H2AB 108.6
C2 C3 C4 104.7(2)
C2 C3 H3A 110.8
C4 C3 H3A 110.8
C2 C3 H3AB 110.8
C4 C3 H3AB 110.8
H3A C3 H3AB 108.9
N1 C4 C5 110.69(16)
N1 C4 C3 102.71(18)
C5 C4 C3 118.4(2)
N1 C4 H4 108.2
C5 C4 H4 108.2
C3 C4 H4 108.2
C4 C5 C6 117.18(17)
C4 C5 Cl1 109.83(15)
C6 C5 Cl1 111.23(14)
C4 C5 H5 105.9
C6 C5 H5 105.9
Cl1 C5 H5 105.9
C9 C6 C8 109.1(2)
C9 C6 C7 109.6(2)
C8 C6 C7 107.4(2)
C9 C6 C5 113.6(2)
C8 C6 C5 107.72(18)
C7 C6 C5 109.3(2)
C6 C7 H7A 109.5
C6 C7 H7B 109.5
H7A C7 H7B 109.5
C6 C7 H7C 109.5
H7A C7 H7C 109.5
H7B C7 H7C 109.5
C6 C8 H8A 109.5
C6 C8 H8B 109.5
H8A C8 H8B 109.5
C6 C8 H8C 109.5
H8A C8 H8C 109.5
H8B C8 H8C 109.5
C6 C9 H9A 109.5
C6 C9 H9B 109.5
H9A C9 H9B 109.5
C6 C9 H9C 109.5
H9A C9 H9C 109.5
H9B C9 H9C 109.5

loop_
_geom_bond_atom_site_label_1
_geom_bond_atom_site_label_2
_geom_bond_distance
Cl1 C5 1.809(2)
O1 C1 1.226(3)
N1 C1 1.332(3)
N1 C4 1.460(3)
N1 H1 0.8700
C1 C2 1.494(4)
C2 C3 1.510(4)
C2 H2A 0.9800
C2 H2AB 0.9800
C3 C4 1.539(3)
C3 H3A 0.9800
C3 H3AB 0.9800
C4 C5 1.526(3)
C4 H4 0.9900
C5 C6 1.542(3)
C5 H5 0.9900
C6 C9 1.530(4)
C6 C8 1.534(3)
C6 C7 1.536(4)
C7 H7A 0.9700
C7 H7B 0.9700
C7 H7C 0.9700
C8 H8A 0.9700
C8 H8B 0.9700
C8 H8C 0.9700
C9 H9A 0.9700
C9 H9B 0.9700
C9 H9C 0.9700

loop_
_geom_hbond_atom_site_label_D
_geom_hbond_atom_site_label_H
_geom_hbond_atom_site_label_A
_geom_hbond_distance_DH
_geom_hbond_distance_HA
_geom_hbond_distance_DA
_geom_hbond_angle_DHA
_geom_hbond_site_symmetry_A
_geom_hbond_publ_flag
N1 H1 O1 0.87 2.15 2.886(3) 142.2 2_645 yes

loop_
_geom_torsion_atom_site_label_1
_geom_torsion_atom_site_label_2
_geom_torsion_atom_site_label_3
_geom_torsion_atom_site_label_4
_geom_torsion
C4 N1 C1 O1 176.4(2)
C4 N1 C1 C2 -2.5(3)
O1 C1 C2 C3 172.3(3)
N1 C1 C2 C3 -8.8(4)
C1 C2 C3 C4 15.8(4)
C1 N1 C4 C5 139.7(2)
C1 N1 C4 C3 12.4(3)
C2 C3 C4 N1 -16.5(3)
C2 C3 C4 C5 -138.7(3)
N1 C4 C5 C6 163.81(18)
C3 C4 C5 C6 -78.0(3)
N1 C4 C5 Cl1 -68.03(19)
C3 C4 C5 Cl1 50.1(2)
C4 C5 C6 C9 60.9(3)
Cl1 C5 C6 C9 -66.5(2)
C4 C5 C6 C8 -60.0(3)
Cl1 C5 C6 C8 172.55(17)
C4 C5 C6 C7 -176.3(2)
Cl1 C5 C6 C7 56.2(2)
